data_4305318
loop_
_publ_author_name
'Long Pan'
'Ryan Heddy'
'Jing Li'
'Chong Zheng'
'Xiao-Ying Huang'
'Xiaozhong Tang'
'Latonya Kilpatrick'

_publ_section_title
;
Synthesis and Structural Determination of a Hexanuclear Zirconium Glycine
Compound Formed in Aqueous Solution
;
_journal_name_full 'Inorganic Chemistry'
_journal_page_first 5537
_journal_page_last 5539
_journal_paper_doi 10.1021/ic800292e
_journal_volume 47
_journal_year 2008
_chemical_formula_moiety 'C16 H60 N8 O32 Zr6, S6 O24, H28 O14'
_chemical_formula_sum 'C16 H88 N8 O70 S6 Zr6'
_chemical_formula_weight 2252.62
_chemical_name_systematic
; 
 ? 
;
_space_group_IT_number 12
_symmetry_cell_setting monoclinic
_symmetry_space_group_name_Hall '-C 2y'
_symmetry_space_group_name_H-M 'C 1 2/m 1'
_atom_sites_solution_hydrogens 'not added'
_atom_sites_solution_primary direct
_atom_sites_solution_secondary difmap
_audit_creation_method SHELXL-97
_cell_angle_alpha 90.00
_cell_angle_beta 115.902(2)
_cell_angle_gamma 90.00
_cell_formula_units_Z 2
_cell_length_a 24.979(4)
_cell_length_b 11.4356(17)
_cell_length_c 13.725(2)
_cell_measurement_reflns_used 370
_cell_measurement_temperature 203(2)
_cell_measurement_theta_max 14
_cell_measurement_theta_min -14
_cell_volume 3526.7(9)
_computing_cell_refinement 'SMART and SAINT (Bruker, 1999)'
_computing_data_collection 'SMART (Bruker, 1999)'
_computing_data_reduction 'SAINT (Bruker, 1999)'
_computing_molecular_graphics 'SHELXTL (Sheldrick, 1997)'
_computing_publication_material 'SHELXTL (Sheldrick, 1997)'
_computing_structure_refinement 'SHELXTL (Sheldrick, 1997)'
_computing_structure_solution 'SIR97 (Altomare et al., 1999)'
_diffrn_ambient_temperature 203(2)
_diffrn_detector_area_resol_mean 0
_diffrn_measured_fraction_theta_full 0.998
_diffrn_measured_fraction_theta_max 0.998
_diffrn_measurement_device_type 'Bruker SMART CCD  PLATFORM'
_diffrn_measurement_method '\w scans'
_diffrn_radiation_monochromator graphite
_diffrn_radiation_source 'fine-focus sealed tube'
_diffrn_radiation_type MoK\a
_diffrn_radiation_wavelength 0.71073
_diffrn_reflns_av_R_equivalents 0.0402
_diffrn_reflns_av_sigmaI/netI 0.0370
_diffrn_reflns_limit_h_max 30
_diffrn_reflns_limit_h_min -30
_diffrn_reflns_limit_k_max 14
_diffrn_reflns_limit_k_min -14
_diffrn_reflns_limit_l_max 16
_diffrn_reflns_limit_l_min -16
_diffrn_reflns_number 13734
_diffrn_reflns_theta_full 26.00
_diffrn_reflns_theta_max 26.00
_diffrn_reflns_theta_min 1.65
_diffrn_standards_decay_% 0
_diffrn_standards_interval_count 0
_diffrn_standards_interval_time 0
_diffrn_standards_number 0
_exptl_absorpt_coefficient_mu 1.173
_exptl_absorpt_correction_T_max 0.2637
_exptl_absorpt_correction_T_min 0.1838
_exptl_absorpt_correction_type multi-scan
_exptl_absorpt_process_details 'SADABS (Sheldrick, 2000)'
_exptl_crystal_colour colorless
_exptl_crystal_density_diffrn 2.121
_exptl_crystal_density_method 'not measured'
_exptl_crystal_description column
_exptl_crystal_F_000 2272
_exptl_crystal_size_max 0.20
_exptl_crystal_size_mid 0.08
_exptl_crystal_size_min 0.08
_refine_diff_density_max 1.330
_refine_diff_density_min -1.012
_refine_diff_density_rms 0.175
_refine_ls_extinction_method none
_refine_ls_goodness_of_fit_ref 1.156
_refine_ls_hydrogen_treatment undef
_refine_ls_matrix_type full
_refine_ls_number_parameters 290
_refine_ls_number_reflns 3645
_refine_ls_number_restraints 17
_refine_ls_restrained_S_all 1.172
_refine_ls_R_factor_all 0.0828
_refine_ls_R_factor_gt 0.0699
_refine_ls_shift/su_max 0.000
_refine_ls_shift/su_mean 0.000
_refine_ls_structure_factor_coef Fsqd
_refine_ls_weighting_details 'calc w=1/[\s^2^(Fo^2^)+(0.0699P)^2^+63.5336P] where P=(Fo^2^+2Fc^2^)/3'
_refine_ls_weighting_scheme calc
_refine_ls_wR_factor_gt 0.1706
_refine_ls_wR_factor_ref 0.1778
_reflns_number_gt 3101
_reflns_number_total 3645
_reflns_threshold_expression >2sigma(I)
_cod_data_source_file ic800292e-file002.cif
_cod_data_source_block pan2a_disorder
_cod_original_sg_symbol_H-M 'C 2/m'
_cod_database_code 4305318

loop_
_symmetry_equiv_pos_as_xyz
'x, y, z'
'-x, y, -z'
'x+1/2, y+1/2, z'
'-x+1/2, y+1/2, -z'
'-x, -y, -z'
'x, -y, z'
'-x+1/2, -y+1/2, -z'
'x+1/2, -y+1/2, z'

loop_
_atom_site_label
_atom_site_type_symbol
_atom_site_fract_x
_atom_site_fract_y
_atom_site_fract_z
_atom_site_U_iso_or_equiv
_atom_site_adp_type
_atom_site_occupancy
_atom_site_symmetry_multiplicity
_atom_site_calc_flag
_atom_site_refinement_flags
_atom_site_disorder_assembly
_atom_site_disorder_group
Zr1 Zr 0.51352(4) 0.0000 0.18971(8) 0.0253(3) Uani 1 2 d S . .
Zr2 Zr 0.42150(3) -0.15517(6) -0.04675(5) 0.0250(2) Uani 1 1 d . . .
O1A O 0.5038(5) -0.1346(11) 0.0739(9) 0.025(3) Uani 0.50 1 d P . .
O1B O 0.5104(6) -0.1800(12) 0.1121(10) 0.030(3) Uani 0.50 1 d P . .
O2A O 0.4416(7) 0.0000 0.0505(15) 0.024(3) Uani 0.50 2 d SP . .
O2B O 0.4146(6) 0.0000 0.0420(15) 0.024(3) Uani 0.50 2 d SP . .
O3 O 0.4142(5) 0.0000 -0.1398(7) 0.050(2) Uani 1 2 d S . .
O4 O 0.3244(2) -0.1460(5) -0.1029(4) 0.0388(13) Uani 1 1 d . . .
O5 O 0.4262(3) -0.3483(5) -0.0451(5) 0.0429(14) Uani 1 1 d . . .
O6 O 0.4605(2) -0.1189(5) 0.2418(4) 0.0325(11) Uani 1 1 d . . .
O7 O 0.4016(2) -0.2170(5) 0.0900(4) 0.0381(13) Uani 1 1 d . . .
O8 O 0.6215(3) 0.2177(5) 0.2211(5) 0.0434(14) Uani 1 1 d . . .
O9 O 0.5802(2) 0.1171(5) 0.3130(4) 0.0365(12) Uani 1 1 d . A .
N1A N 0.3300(5) -0.2959(11) 0.1743(9) 0.052(3) Uiso 0.75 1 d P . .
N1B N 0.3542(14) -0.353(2) 0.182(2) 0.051(8) Uiso 0.25 1 d PD . .
C1 C 0.4195(3) -0.1904(8) 0.1881(6) 0.0365(18) Uani 1 1 d . . .
C2 C 0.3891(5) -0.2508(11) 0.2504(7) 0.066(3) Uani 1 1 d D . .
C3 C 0.6155(4) 0.1908(8) 0.3059(7) 0.047(2) Uani 1 1 d D . .
C4A C 0.6658(7) 0.2356(16) 0.4157(12) 0.039(4) Uiso 0.50 1 d PD A 1
N2A N 0.6547(6) 0.2097(13) 0.5138(11) 0.043(3) Uiso 0.50 1 d P A 1
OW1A O 0.5406(9) 0.303(2) 0.4657(16) 0.098(6) Uiso 0.50 1 d P B 1
C4B C 0.6415(9) 0.2744(16) 0.3975(15) 0.045(4) Uiso 0.50 1 d PD A 2
N2B N 0.6684(11) 0.374(2) 0.376(2) 0.054(6) Uiso 0.32 1 d PD A 2
N2C N 0.610(2) 0.298(4) 0.459(4) 0.055(11) Uiso 0.18 1 d P A 2
OW1B O 0.5222(17) 0.163(3) 0.481(3) 0.145(13) Uiso 0.38 1 d P . 2
OW1C O 0.5000 0.065(6) 0.5000 0.12(2) Uiso 0.25 2 d SP . 2
S1 S 0.5157(2) 0.5000 0.2173(3) 0.0606(10) Uani 1 2 d SD . .
O10 O 0.5659(6) 0.5000 0.1883(8) 0.069(3) Uani 1 2 d S . .
O11 O 0.4580(7) 0.5000 0.1187(7) 0.088(4) Uani 1 2 d S . .
O12A O 0.5188(7) 0.4342(11) 0.3077(9) 0.061(4) Uani 0.50 1 d PD . .
O12B O 0.5173(6) 0.6297(8) 0.2479(10) 0.048(3) Uani 0.50 1 d PD . .
O13 O 0.2709(4) -0.1115(10) 0.0221(7) 0.091(3) Uani 1 1 d . . .
S2A S 0.2783(4) 0.0000 0.0854(9) 0.063(3) Uani 0.50 2 d SPD . 1
O14A O 0.2312(11) 0.0000 0.121(2) 0.089(6) Uiso 0.50 2 d SPD . 1
O15A O 0.3405(9) 0.0000 0.162(2) 0.110(7) Uiso 0.50 2 d SPD . 1
OW2A O 0.1403(13) 0.0000 -0.093(2) 0.095(8) Uiso 0.50 2 d SP C 1
S2B S 0.2490(5) 0.0000 0.0523(7) 0.064(3) Uani 0.50 2 d SPD . 2
O14B O 0.2606(13) 0.0000 0.1661(15) 0.089(6) Uiso 0.50 2 d SPD . 2
O15B O 0.1858(9) 0.0000 -0.016(2) 0.110(7) Uiso 0.50 2 d SPD . 2
S3A S 0.2634(4) 0.5000 0.3441(7) 0.070(3) Uani 0.60 2 d SPD . 1
O16A O 0.2688(6) 0.3781(10) 0.3018(12) 0.070(4) Uiso 0.60 1 d PD . 1
O17A O 0.3140(7) 0.5000 0.4560(11) 0.046(4) Uiso 0.60 2 d SPD . 1
O18A O 0.2033(7) 0.5000 0.3400(15) 0.071(5) Uiso 0.60 2 d SPD . 1
OW3 O 0.4132(18) 0.5000 0.390(3) 0.138(13) Uiso 0.50 2 d SP D 1
S3B S 0.2924(5) 0.5000 0.3510(8) 0.041(2) Uani 0.40 2 d SPD . 2
O16B O 0.2650(17) 0.427(3) 0.256(2) 0.167(16) Uiso 0.40 1 d PD . 2
O17B O 0.2956(17) 0.5000 0.4601(19) 0.081(12) Uiso 0.40 2 d SPD . 2
O18B O 0.3488(16) 0.5000 0.342(5) 0.17(2) Uiso 0.40 2 d SPD . 2
OW4 O 0.3828(10) 0.0000 0.3994(18) 0.163(8) Uiso 1 2 d S . .
OW5A O 0.2253(14) 0.5000 0.543(2) 0.097(8) Uiso 0.50 2 d SP E 1
OW5B O 0.186(3) 0.425(5) 0.531(4) 0.147(19) Uiso 0.25 1 d P . 2
OW6A O 0.2592(12) 0.179(2) 0.315(2) 0.128(8) Uiso 0.50 1 d P F 1
OW6B O 0.2154(13) 0.096(3) 0.273(2) 0.138(9) Uiso 0.50 1 d P G 2

loop_
_atom_site_aniso_label
_atom_site_aniso_U_11
_atom_site_aniso_U_22
_atom_site_aniso_U_33
_atom_site_aniso_U_23
_atom_site_aniso_U_13
_atom_site_aniso_U_12
Zr1 0.0287(5) 0.0211(5) 0.0254(5) 0.000 0.0110(4) 0.000
Zr2 0.0273(4) 0.0202(4) 0.0260(4) -0.0002(3) 0.0105(3) -0.0018(3)
O1A 0.025(5) 0.035(7) 0.011(6) 0.000(4) 0.003(5) 0.006(5)
O1B 0.039(7) 0.033(8) 0.014(6) -0.005(5) 0.009(6) 0.001(6)
O2A 0.018(8) 0.027(4) 0.019(5) 0.000 0.000(8) 0.000
O2B 0.018(8) 0.027(4) 0.019(5) 0.000 0.000(8) 0.000
O3 0.106(8) 0.025(4) 0.041(5) 0.000 0.053(5) 0.000
O4 0.032(3) 0.046(3) 0.038(3) 0.002(3) 0.014(2) -0.003(2)
O5 0.058(4) 0.025(3) 0.047(3) 0.000(2) 0.024(3) -0.002(3)
O6 0.034(3) 0.031(3) 0.030(3) 0.002(2) 0.012(2) -0.002(2)
O7 0.037(3) 0.040(3) 0.031(3) 0.006(2) 0.009(2) -0.010(3)
O8 0.060(4) 0.037(3) 0.044(3) -0.015(3) 0.032(3) -0.020(3)
O9 0.044(3) 0.035(3) 0.033(3) -0.006(2) 0.019(2) -0.005(2)
C1 0.034(4) 0.043(5) 0.029(4) 0.011(3) 0.010(3) 0.000(4)
C2 0.062(6) 0.093(9) 0.034(5) 0.012(5) 0.011(4) -0.045(6)
C3 0.062(6) 0.042(5) 0.051(5) -0.020(4) 0.037(5) -0.020(4)
S1 0.097(3) 0.055(2) 0.0297(16) 0.000 0.0275(18) 0.000
O10 0.136(10) 0.040(5) 0.057(6) 0.000 0.065(7) 0.000
O11 0.156(12) 0.041(6) 0.028(5) 0.000 0.004(6) 0.000
O12A 0.093(11) 0.041(8) 0.042(7) -0.001(6) 0.025(7) -0.009(7)
O12B 0.062(8) 0.041(7) 0.039(7) -0.009(6) 0.021(6) -0.009(6)
O13 0.089(6) 0.112(8) 0.089(6) -0.014(6) 0.053(5) 0.001(6)
S2A 0.036(5) 0.094(7) 0.059(6) 0.000 0.020(5) 0.000
S2B 0.053(5) 0.110(8) 0.028(4) 0.000 0.016(4) 0.000
S3A 0.068(6) 0.115(7) 0.026(3) 0.000 0.018(4) 0.000
S3B 0.056(6) 0.036(4) 0.022(4) 0.000 0.008(5) 0.000

loop_
_atom_type_symbol
_atom_type_description
_atom_type_scat_dispersion_real
_atom_type_scat_dispersion_imag
_atom_type_scat_source
C C 0.0033 0.0016 'International Tables Vol C Tables 4.2.6.8 and 6.1.1.4'
H H 0.0000 0.0000 'International Tables Vol C Tables 4.2.6.8 and 6.1.1.4'
N N 0.0061 0.0033 'International Tables Vol C Tables 4.2.6.8 and 6.1.1.4'
O O 0.0106 0.0060 'International Tables Vol C Tables 4.2.6.8 and 6.1.1.4'
S S 0.1246 0.1234 'International Tables Vol C Tables 4.2.6.8 and 6.1.1.4'
Zr Zr -2.9673 0.5597 'International Tables Vol C Tables 4.2.6.8 and 6.1.1.4'

loop_
_geom_angle_atom_site_label_1
_geom_angle_atom_site_label_2
_geom_angle_atom_site_label_3
_geom_angle
_geom_angle_site_symmetry_1
_geom_angle_site_symmetry_3
_geom_angle_publ_flag
O2A Zr1 O1A 61.4(4) . . ?
O2A Zr1 O1A 61.4(4) . 6 ?
O1A Zr1 O1A 91.5(7) . 6 ?
O2A Zr1 O3 102.9(6) . 5_655 ?
O1A Zr1 O3 67.1(4) . 5_655 ?
O1A Zr1 O3 67.1(4) 6 5_655 ?
O2A Zr1 O6 83.9(4) . . ?
O1A Zr1 O6 84.8(4) . . ?
O1A Zr1 O6 141.8(3) 6 . ?
O3 Zr1 O6 141.99(14) 5_655 . ?
O2A Zr1 O6 83.9(4) . 6 ?
O1A Zr1 O6 141.8(3) . 6 ?
O1A Zr1 O6 84.8(4) 6 6 ?
O3 Zr1 O6 141.99(14) 5_655 6 ?
O6 Zr1 O6 75.4(3) . 6 ?
O2A Zr1 O9 143.03(15) . . ?
O1A Zr1 O9 142.9(4) . . ?
O1A Zr1 O9 86.4(3) 6 . ?
O3 Zr1 O9 78.1(2) 5_655 . ?
O6 Zr1 O9 118.39(19) . . ?
O6 Zr1 O9 75.0(2) 6 . ?
O2A Zr1 O9 143.03(15) . 6 ?
O1A Zr1 O9 86.4(3) . 6 ?
O1A Zr1 O9 142.9(4) 6 6 ?
O3 Zr1 O9 78.1(2) 5_655 6 ?
O6 Zr1 O9 75.0(2) . 6 ?
O6 Zr1 O9 118.39(19) 6 6 ?
O9 Zr1 O9 73.8(3) . 6 ?
O3 Zr1 O1B 73.8(3) 5_655 . ?
O6 Zr1 O1B 72.4(4) . . ?
O6 Zr1 O1B 142.3(4) 6 . ?
O9 Zr1 O1B 138.6(4) . . ?
O9 Zr1 O1B 71.2(3) 6 . ?
O3 Zr1 O1B 73.8(3) 5_655 6 ?
O6 Zr1 O1B 142.3(4) . 6 ?
O6 Zr1 O1B 72.4(4) 6 6 ?
O9 Zr1 O1B 71.2(3) . 6 ?
O9 Zr1 O1B 138.6(4) 6 6 ?
O1B Zr1 O1B 126.7(6) . 6 ?
O3 Zr1 O2B 114.7(5) 5_655 . ?
O6 Zr1 O2B 74.6(4) . . ?
O6 Zr1 O2B 74.6(4) 6 . ?
O9 Zr1 O2B 142.01(18) . . ?
O9 Zr1 O2B 142.01(18) 6 . ?
O2A Zr1 Zr2 84.6(4) . 2_655 ?
O1A Zr1 Zr2 32.6(3) . 2_655 ?
O1A Zr1 Zr2 83.1(3) 6 2_655 ?
O3 Zr1 Zr2 35.28(12) 5_655 2_655 ?
O6 Zr1 Zr2 110.81(14) . 2_655 ?
O6 Zr1 Zr2 166.25(14) 6 2_655 ?
O9 Zr1 Zr2 110.61(14) . 2_655 ?
O9 Zr1 Zr2 75.35(14) 6 2_655 ?
O1B Zr1 Zr2 39.0(3) . 2_655 ?
O1B Zr1 Zr2 97.1(3) 6 2_655 ?
O2B Zr1 Zr2 94.8(4) . 2_655 ?
O1A Zr2 O1A 57.1(6) . 2_655 ?
O1A Zr2 O2A 60.9(5) . . ?
O1A Zr2 O2A 91.9(6) 2_655 . ?
O1A Zr2 O3 100.6(5) . . ?
O1A Zr2 O3 69.4(4) 2_655 . ?
O2A Zr2 O3 67.8(5) . . ?
O3 Zr2 O2B 69.9(4) . . ?
O1A Zr2 O4 148.8(4) . . ?
O1A Zr2 O4 150.8(3) 2_655 . ?
O2A Zr2 O4 95.8(4) . . ?
O3 Zr2 O4 87.6(3) . . ?
O2B Zr2 O4 79.3(4) . . ?
O1A Zr2 O5 94.4(4) . . ?
O1A Zr2 O5 93.8(4) 2_655 . ?
O2A Zr2 O5 145.4(4) . . ?
O3 Zr2 O5 145.3(2) . . ?
O2B Zr2 O5 144.7(4) . . ?
O4 Zr2 O5 95.6(2) . . ?
O1A Zr2 O7 82.5(4) . . ?
O1A Zr2 O7 136.8(3) 2_655 . ?
O2A Zr2 O7 79.5(5) . . ?
O3 Zr2 O7 139.6(2) . . ?
O2B Zr2 O7 72.1(4) . . ?
O4 Zr2 O7 72.3(2) . . ?
O5 Zr2 O7 73.1(2) . . ?
O3 Zr2 O1B 75.6(4) . 2_655 ?
O2B Zr2 O1B 125.2(5) . 2_655 ?
O4 Zr2 O1B 140.5(3) . 2_655 ?
O5 Zr2 O1B 80.3(4) . 2_655 ?
O7 Zr2 O1B 140.2(3) . 2_655 ?
O1A Zr2 O8 138.4(4) . 5_655 ?
O1A Zr2 O8 84.0(3) 2_655 5_655 ?
O2A Zr2 O8 142.4(4) . 5_655 ?
O3 Zr2 O8 75.8(2) . 5_655 ?
O2B Zr2 O8 136.2(4) . 5_655 ?
O4 Zr2 O8 72.8(2) . 5_655 ?
O5 Zr2 O8 72.2(2) . 5_655 ?
O7 Zr2 O8 127.2(2) . 5_655 ?
O1B Zr2 O8 68.5(4) 2_655 5_655 ?
O3 Zr2 O1B 116.8(4) . . ?
O2B Zr2 O1B 81.7(5) . . ?
O4 Zr2 O1B 141.2(3) . . ?
O5 Zr2 O1B 81.1(4) . . ?
O7 Zr2 O1B 69.7(3) . . ?
O1B Zr2 O1B 77.5(5) 2_655 . ?
O8 Zr2 O1B 139.4(3) 5_655 . ?
O1A Zr2 Zr1 81.1(4) . 5_655 ?
O1A Zr2 Zr1 34.1(3) 2_655 5_655 ?
O2A Zr2 Zr1 83.7(4) . 5_655 ?
O3 Zr2 Zr1 36.2(2) . 5_655 ?
O2B Zr2 Zr1 94.0(4) . 5_655 ?
O4 Zr2 Zr1 119.06(15) . 5_655 ?
O5 Zr2 Zr1 118.23(16) . 5_655 ?
O7 Zr2 Zr1 160.74(14) . 5_655 ?
O1B Zr2 Zr1 39.9(3) 2_655 5_655 ?
O8 Zr2 Zr1 72.08(14) 5_655 5_655 ?
O1B Zr2 Zr1 95.7(3) . 5_655 ?
Zr2 O1A Zr2 121.1(6) . 2_655 ?
Zr2 O1A Zr1 115.9(6) . . ?
Zr2 O1A Zr1 113.3(6) 2_655 . ?
Zr2 O1B Zr1 101.1(5) 2_655 . ?
Zr2 O1B Zr2 100.8(5) 2_655 . ?
Zr1 O1B Zr2 98.5(5) . . ?
Zr1 O2A Zr2 118.1(4) . . ?
O2B O2A Zr2 86.8(17) . 6 ?
Zr1 O2A Zr2 118.1(4) . 6 ?
Zr2 O2A Zr2 111.7(8) . 6 ?
Zr2 O2B Zr2 107.4(8) . 6 ?
Zr2 O2B Zr1 99.5(4) . . ?
Zr2 O2B Zr1 99.5(4) 6 . ?
Zr2 O3 Zr2 111.5(3) 6 . ?
Zr2 O3 Zr1 108.5(3) 6 5_655 ?
Zr2 O3 Zr1 108.5(3) . 5_655 ?
C1 O6 Zr1 130.7(5) . . ?
C1 O7 Zr2 135.3(5) . . ?
C3 O8 Zr2 134.2(5) . 5_655 ?
C3 O9 Zr1 131.5(5) . . ?
O7 C1 O6 126.8(7) . . ?
O7 C1 C2 117.2(7) . . ?
O6 C1 C2 116.0(7) . . ?
N1A C2 C1 110.4(8) . . ?
N1B C2 C1 106.9(14) . . ?
O9 C3 O8 127.0(8) . . ?
O9 C3 C4B 115.4(9) . . ?
O8 C3 C4B 115.8(9) . . ?
O9 C3 C4A 116.2(9) . . ?
O8 C3 C4A 115.6(9) . . ?
N2A C4A C3 114.0(12) . . ?
N2C C4B N2B 114(3) . . ?
N2C C4B C3 119(2) . . ?
N2B C4B C3 114.1(16) . . ?
O12A S1 O10 120.5(8) 6_565 . ?
O12A S1 O10 120.5(8) . . ?
O12A S1 O11 117.1(8) 6_565 . ?
O12A S1 O11 117.1(8) . . ?
O10 S1 O11 110.8(7) . . ?
O12A S1 O12B 106.7(8) . . ?
O10 S1 O12B 98.7(5) . . ?
O11 S1 O12B 98.5(5) . . ?
O12A S1 O12B 106.7(8) 6_565 6_565 ?
O10 S1 O12B 98.7(5) . 6_565 ?
O11 S1 O12B 98.5(5) . 6_565 ?
O15A S2A O14A 121.5(19) . . ?
O15A S2A O13 103.9(8) . . ?
O14A S2A O13 106.3(8) . . ?
O15A S2A O13 103.9(8) . 6 ?
O14A S2A O13 106.3(8) . 6 ?
O13 S2A O13 115.4(10) . 6 ?
O15B S2B O14B 110.2(19) . . ?
O15B S2B O13 104.2(8) . . ?
O14B S2B O13 111.5(8) . . ?
O15B S2B O13 104.2(8) . 6 ?
O14B S2B O13 111.5(8) . 6 ?
O13 S2B O13 114.6(9) . 6 ?
O18A S3A O17A 115.2(12) . . ?
O18A S3A O16A 104.0(7) . . ?
O17A S3A O16A 102.2(7) . . ?
O18A S3A O16A 104.0(7) . 6_565 ?
O17A S3A O16A 102.2(7) . 6_565 ?
O16A S3A O16A 129.9(13) . 6_565 ?
O16B S3B O16B 70(3) . 6_565 ?
O16B S3B O17B 136(2) . . ?
O16B S3B O17B 136(2) 6_565 . ?
O16B S3B O18B 91(2) . . ?
O16B S3B O18B 91(2) 6_565 . ?
O17B S3B O18B 117(3) . . ?

loop_
_geom_bond_atom_site_label_1
_geom_bond_atom_site_label_2
_geom_bond_distance
_geom_bond_site_symmetry_2
_geom_bond_publ_flag
Zr1 O2A 1.969(17) . ?
Zr1 O1A 2.149(12) . ?
Zr1 O1A 2.149(12) 6 ?
Zr1 O3 2.194(9) 5_655 ?
Zr1 O6 2.222(5) . ?
Zr1 O6 2.222(5) 6 ?
Zr1 O9 2.229(5) . ?
Zr1 O9 2.229(5) 6 ?
Zr1 O1B 2.304(12) . ?
Zr1 O1B 2.304(12) 6 ?
Zr1 O2B 2.417(16) . ?
Zr1 Zr2 3.5236(11) 2_655 ?
Zr2 O1A 2.012(11) . ?
Zr2 O1A 2.069(12) 2_655 ?
Zr2 O2A 2.144(11) . ?
Zr2 O3 2.146(4) . ?
Zr2 O2B 2.202(11) . ?
Zr2 O4 2.203(5) . ?
Zr2 O5 2.211(6) . ?
Zr2 O7 2.256(5) . ?
Zr2 O1B 2.260(13) 2_655 ?
Zr2 O8 2.269(6) 5_655 ?
Zr2 O1B 2.354(13) . ?
Zr2 Zr1 3.5236(11) 5_655 ?
O1A Zr2 2.069(12) 2_655 ?
O1B Zr2 2.260(13) 2_655 ?
O2A Zr2 2.144(11) 6 ?
O2B Zr2 2.202(11) 6 ?
O3 Zr2 2.146(4) 6 ?
O3 Zr1 2.194(9) 5_655 ?
O6 C1 1.266(10) . ?
O7 C1 1.256(9) . ?
O8 C3 1.274(10) . ?
O8 Zr2 2.269(6) 5_655 ?
O9 C3 1.253(10) . ?
N1A C2 1.479(14) . ?
N1B C2 1.513(18) . ?
C1 C2 1.534(11) . ?
C3 C4B 1.48(2) . ?
C3 C4A 1.568(14) . ?
C4A N2A 1.52(2) . ?
C4B N2C 1.40(5) . ?
C4B N2B 1.418(18) . ?
S1 O12A 1.424(8) 6_565 ?
S1 O12A 1.424(8) . ?
S1 O10 1.472(12) . ?
S1 O11 1.486(12) . ?
S1 O12B 1.537(8) . ?
S1 O12B 1.537(8) 6_565 ?
O13 S2A 1.508(11) . ?
O13 S2B 1.515(11) . ?
S2A O15A 1.447(18) . ?
S2A O14A 1.461(17) . ?
S2A O13 1.508(11) 6 ?
S2B O15B 1.441(18) . ?
S2B O14B 1.458(17) . ?
S2B O13 1.515(11) 6 ?
S3A O18A 1.477(15) . ?
S3A O17A 1.503(14) . ?
S3A O16A 1.539(10) . ?
S3A O16A 1.539(10) 6_565 ?
S3B O16B 1.445(14) . ?
S3B O16B 1.445(14) 6_565 ?
S3B O17B 1.464(18) . ?
S3B O18B 1.47(2) . ?
